data_7011566
loop_
_publ_author_name
'Lazzaro, Antonio'
'Vertuani, Gianni'
'Bergamini, Paola'
'Mantovani, Nicoletta'
'Marchi, Andrea'
'Marvelli, Lorenza'
'Rossi, Roberto'
'Bertolasi, Valerio'
'Ferretti, Valeria'

_publ_section_title
;
 Synthesis, characterization, properties and structures of
 rhenium-(ii), -(iii), and -(v) complexes containing amino acids
 conjugated with a 2-aminothiazole ligand
;
_journal_issue 14
_journal_name_full 'Journal of the Chemical Society, Dalton Transactions'
_journal_page_first 2843
_journal_paper_doi 10.1039/b201609p
_journal_year 2002
_chemical_formula_moiety 'C56 H56 N6 O9 P2 Re2 S2'
_chemical_formula_sum 'C56 H56 N6 O9 P2 Re2 S2'
_chemical_formula_weight 1455.53
_space_group_IT_number 19
_symmetry_cell_setting orthorhombic
_symmetry_space_group_name_Hall 'P 2ac 2ab'
_symmetry_space_group_name_H-M 'P 21 21 21'
_atom_sites_solution_hydrogens geom
_atom_sites_solution_primary direct
_atom_sites_solution_secondary difmap
_audit_creation_method SHELXL-97
_cell_angle_alpha 90.00
_cell_angle_beta 90.00
_cell_angle_gamma 90.00
_cell_formula_units_Z 4
_cell_length_a 14.9495(4)
_cell_length_b 17.8488(5)
_cell_length_c 21.3756(3)
_cell_measurement_reflns_used 15529
_cell_measurement_temperature 293(2)
_cell_measurement_theta_max 30.03
_cell_measurement_theta_min 1.36
_cell_volume 5703.7(2)
_computing_cell_refinement 'Denzo-SMN (Otwinowski & Minor, 1997)'
_computing_data_collection 'Kappa CCD server software (Nonius, 1997)'
_computing_data_reduction Denzo-SMN
_computing_molecular_graphics 'ORTEP II (Johnson, 1976)'
_computing_publication_material 'SHELXL-97 (Sheldrick, 1997)'
_computing_structure_refinement 'SHELXL-97 (Sheldrick, 1997)'
_computing_structure_solution 'SIR92(Altomare et al., 1994)'
_diffrn_ambient_temperature 293(2)
_diffrn_measured_fraction_theta_full 0.947
_diffrn_measured_fraction_theta_max 0.947
_diffrn_measurement_device_type 'Nonius Kappa CCD'
_diffrn_measurement_method '\f scans and \w scans'
_diffrn_radiation_monochromator graphite
_diffrn_radiation_source 'fine-focus sealed tube'
_diffrn_radiation_type MoK\a
_diffrn_radiation_wavelength 0.71070
_diffrn_reflns_av_R_equivalents 0.0648
_diffrn_reflns_av_sigmaI/netI 0.0674
_diffrn_reflns_limit_h_max 21
_diffrn_reflns_limit_h_min 0
_diffrn_reflns_limit_k_max 25
_diffrn_reflns_limit_k_min 0
_diffrn_reflns_limit_l_max 30
_diffrn_reflns_limit_l_min -30
_diffrn_reflns_number 15529
_diffrn_reflns_theta_full 30.07
_diffrn_reflns_theta_max 30.07
_diffrn_reflns_theta_min 2.61
_exptl_absorpt_coefficient_mu 4.430
_exptl_absorpt_correction_T_max 0.661
_exptl_absorpt_correction_T_min 0.608
_exptl_absorpt_correction_type empirical
_exptl_absorpt_process_details
;
SORTAV (R. H. Blessing, Acta Crystallogr., 1995, A51, 33)
;
_exptl_crystal_colour purple
_exptl_crystal_density_diffrn 1.695
_exptl_crystal_density_method 'not measured'
_exptl_crystal_description needle
_exptl_crystal_F_000 2872
_exptl_crystal_size_max 0.36
_exptl_crystal_size_mid 0.12
_exptl_crystal_size_min 0.10
_refine_diff_density_max 1.183
_refine_diff_density_min -1.421
_refine_diff_density_rms 0.145
_refine_ls_abs_structure_details 'Flack H D (1983), Acta Cryst. A39, 876-881'
_refine_ls_abs_structure_Flack 0.402(14)
_refine_ls_extinction_coef 0.00106(13)
_refine_ls_extinction_expression Fc^*^=kFc[1+0.001xFc^2^\l^3^/sin(2\q)]^-1/4^
_refine_ls_extinction_method SHELXL
_refine_ls_goodness_of_fit_ref 1.040
_refine_ls_hydrogen_treatment noref
_refine_ls_matrix_type full
_refine_ls_number_parameters 695
_refine_ls_number_reflns 8629
_refine_ls_number_restraints 0
_refine_ls_restrained_S_all 1.040
_refine_ls_R_factor_all 0.0670
_refine_ls_R_factor_gt 0.0469
_refine_ls_shift/su_max 0.027
_refine_ls_shift/su_mean 0.001
_refine_ls_structure_factor_coef Fsqd
_refine_ls_weighting_details 'calc w=1/[\s^2^(Fo^2^)+(0.0437P)^2^+11.6278P] where P=(Fo^2^+2Fc^2^)/3'
_refine_ls_weighting_scheme calc
_refine_ls_wR_factor_gt 0.0999
_refine_ls_wR_factor_ref 0.1103
_reflns_number_gt 7129
_reflns_number_total 8629
_reflns_threshold_expression I>2sigma(I)
_cod_data_source_file b201609p.txt
_cod_data_source_block (14)
_cod_original_cell_volume 5703.6(2)
_cod_database_code 7011566

loop_
_symmetry_equiv_pos_as_xyz
'x, y, z'
'-x+1/2, -y, z+1/2'
'x+1/2, -y+1/2, -z'
'-x, y+1/2, -z+1/2'

loop_
_atom_site_label
_atom_site_type_symbol
_atom_site_fract_x
_atom_site_fract_y
_atom_site_fract_z
_atom_site_U_iso_or_equiv
_atom_site_adp_type
_atom_site_occupancy
_atom_site_symmetry_multiplicity
_atom_site_calc_flag
_atom_site_refinement_flags
_atom_site_disorder_assembly
_atom_site_disorder_group
Re1 Re 0.75382(3) 0.95172(2) 0.800839(14) 0.03358(10) Uani 1 1 d . . .
Re2 Re 0.52502(3) 0.98936(2) 0.837067(15) 0.03562(10) Uani 1 1 d . . .
P1 P 0.81689(19) 0.98060(16) 0.90445(11) 0.0414(6) Uani 1 1 d . . .
P2 P 0.50290(18) 1.09396(16) 0.76346(12) 0.0408(6) Uani 1 1 d . . .
S1 S 0.5746(2) 0.85786(19) 0.64439(12) 0.0552(7) Uani 1 1 d . . .
S2 S 0.5956(3) 0.75914(18) 0.91459(14) 0.0589(8) Uani 1 1 d . . .
O1 O 0.8387(5) 0.8899(4) 0.7926(3) 0.0444(16) Uani 1 1 d . . .
O2 O 0.4155(5) 0.9703(5) 0.8275(3) 0.0486(19) Uani 1 1 d . . .
O3 O 0.6496(4) 1.0063(4) 0.8276(3) 0.0366(13) Uani 1 1 d . . .
O4 O 0.7107(7) 0.9580(6) 0.6108(3) 0.064(2) Uani 1 1 d . . .
O5 O 0.8304(8) 1.1253(5) 0.8261(4) 0.065(2) Uani 1 1 d . . .
O6 O 0.8440(7) 1.1563(5) 0.7243(3) 0.056(2) Uani 1 1 d . . .
O7 O 0.5320(10) 0.8679(5) 1.0003(4) 0.077(3) Uani 1 1 d . . .
O8 O 0.5466(7) 1.1636(5) 0.8879(3) 0.061(2) Uani 1 1 d . . .
O9 O 0.5334(8) 1.1382(4) 0.9893(3) 0.057(2) Uani 1 1 d . . .
N1 N 0.5416(6) 0.9112(5) 0.7534(3) 0.0395(19) Uani 1 1 d . . .
N2 N 0.6855(6) 0.9445(5) 0.7165(3) 0.0383(18) Uani 1 1 d . . .
N3 N 0.8072(6) 1.0369(5) 0.7503(3) 0.0407(18) Uani 1 1 d . . .
N4 N 0.6839(6) 0.8511(5) 0.8448(4) 0.0413(18) Uani 1 1 d . . .
N5 N 0.5668(7) 0.9092(5) 0.9012(4) 0.0425(19) Uani 1 1 d . . .
N6 N 0.5150(6) 1.0446(5) 0.9195(3) 0.0398(17) Uani 1 1 d . . .
C1 C 0.4715(9) 0.8646(7) 0.7375(5) 0.051(3) Uani 1 1 d . . .
H1 H 0.4232 0.8567 0.7641 0.061 Uiso 1 1 calc R . .
C2 C 0.4776(10) 0.8318(6) 0.6817(5) 0.054(3) Uani 1 1 d . . .
H2 H 0.4352 0.7992 0.6652 0.065 Uiso 1 1 calc R . .
C3 C 0.6030(7) 0.9111(5) 0.7089(4) 0.038(2) Uani 1 1 d . . .
C4 C 0.7304(8) 0.9727(6) 0.6654(4) 0.045(2) Uani 1 1 d . . .
C5 C 0.8099(8) 1.0207(7) 0.6828(4) 0.046(2) Uani 1 1 d . . .
H5 H 0.8060 1.0681 0.6598 0.055 Uiso 1 1 calc R . .
C6 C 0.8957(8) 0.9796(8) 0.6628(6) 0.058(3) Uani 1 1 d . . .
H61 H 0.8952 0.9300 0.6814 0.070 Uiso 1 1 calc R . .
H62 H 0.8943 0.9731 0.6177 0.070 Uiso 1 1 calc R . .
C7 C 0.9825(8) 1.0178(8) 0.6802(5) 0.054(3) Uani 1 1 d . . .
C8 C 1.0117(9) 1.0792(7) 0.6466(6) 0.056(3) Uani 1 1 d . . .
H8 H 0.9759 1.0995 0.6153 0.067 Uiso 1 1 calc R . .
C9 C 1.0943(10) 1.1101(9) 0.6598(8) 0.073(4) Uani 1 1 d . . .
H9 H 1.1149 1.1505 0.6363 0.087 Uiso 1 1 calc R . .
C10 C 1.1458(11) 1.0821(11) 0.7067(8) 0.080(5) Uani 1 1 d . . .
H10 H 1.2007 1.1042 0.7156 0.096 Uiso 1 1 calc R . .
C11 C 1.1173(13) 1.0210(12) 0.7416(8) 0.089(5) Uani 1 1 d . . .
H11 H 1.1527 1.0011 0.7733 0.107 Uiso 1 1 calc R . .
C12 C 1.0343(12) 0.9906(11) 0.7276(7) 0.080(4) Uani 1 1 d . . .
H12 H 1.0133 0.9505 0.7513 0.096 Uiso 1 1 calc R . .
C13 C 0.8283(8) 1.1053(7) 0.7714(5) 0.044(2) Uani 1 1 d . . .
C14 C 0.8673(18) 1.2304(8) 0.7440(6) 0.107(8) Uani 1 1 d . . .
H141 H 0.9295 1.2319 0.7568 0.128 Uiso 1 1 calc R . .
H142 H 0.8304 1.2453 0.7792 0.128 Uiso 1 1 calc R . .
C15 C 0.8522(11) 1.2826(6) 0.6896(6) 0.057(3) Uani 1 1 d . . .
C16 C 0.9035(13) 1.2784(10) 0.6362(7) 0.079(5) Uani 1 1 d . . .
H16 H 0.9499 1.2438 0.6337 0.094 Uiso 1 1 calc R . .
C17 C 0.8866(13) 1.3250(12) 0.5867(7) 0.083(5) Uani 1 1 d . . .
H17 H 0.9189 1.3196 0.5498 0.100 Uiso 1 1 calc R . .
C18 C 0.8234(13) 1.3787(10) 0.5910(9) 0.086(5) Uani 1 1 d . . .
H18 H 0.8142 1.4113 0.5577 0.103 Uiso 1 1 calc R . .
C19 C 0.7735(16) 1.3852(13) 0.6432(9) 0.107(7) Uani 1 1 d . . .
H19 H 0.7296 1.4220 0.6460 0.128 Uiso 1 1 calc R . .
C20 C 0.7888(12) 1.3360(12) 0.6932(7) 0.080(5) Uani 1 1 d . . .
H20 H 0.7546 1.3403 0.7293 0.096 Uiso 1 1 calc R . .
C21 C 0.7167(8) 0.7791(6) 0.8362(5) 0.048(2) Uani 1 1 d . . .
H21 H 0.7638 0.7697 0.8089 0.058 Uiso 1 1 calc R . .
C22 C 0.6786(11) 0.7247(6) 0.8680(5) 0.059(3) Uani 1 1 d . . .
H22 H 0.6947 0.6744 0.8655 0.070 Uiso 1 1 calc R . .
C23 C 0.6156(8) 0.8479(6) 0.8856(4) 0.040(2) Uani 1 1 d . . .
C24 C 0.5323(10) 0.9177(6) 0.9604(4) 0.050(3) Uani 1 1 d . . .
C25 C 0.4950(8) 0.9953(6) 0.9734(4) 0.048(3) Uani 1 1 d . . .
H25 H 0.5248 1.0156 1.0105 0.057 Uiso 1 1 calc R . .
C26 C 0.3942(9) 0.9880(10) 0.9875(6) 0.066(4) Uani 1 1 d . . .
H231 H 0.3641 0.9705 0.9501 0.080 Uiso 1 1 calc R . .
H232 H 0.3860 0.9503 1.0197 0.080 Uiso 1 1 calc R . .
C27 C 0.3512(9) 1.0585(9) 1.0084(6) 0.065(3) Uani 1 1 d . . .
C28 C 0.3625(11) 1.0826(9) 1.0689(7) 0.072(4) Uani 1 1 d . . .
H28 H 0.3978 1.0539 1.0955 0.086 Uiso 1 1 calc R . .
C29 C 0.3257(19) 1.1443(16) 1.0911(14) 0.137(11) Uani 1 1 d . . .
H29 H 0.3330 1.1567 1.1331 0.164 Uiso 1 1 calc R . .
C30 C 0.278(3) 1.189(2) 1.054(2) 0.20(2) Uani 1 1 d . . .
H30 H 0.2512 1.2320 1.0701 0.241 Uiso 1 1 calc R . .
C31 C 0.269(3) 1.172(3) 0.990(3) 0.24(3) Uani 1 1 d . . .
H31 H 0.2396 1.2042 0.9625 0.284 Uiso 1 1 calc R . .
C32 C 0.303(2) 1.106(2) 0.9690(14) 0.163(14) Uani 1 1 d . . .
H32 H 0.2946 1.0923 0.9275 0.195 Uiso 1 1 calc R . .
C33 C 0.5316(8) 1.1177(6) 0.9282(4) 0.042(2) Uani 1 1 d . . .
C34 C 0.5337(16) 1.2174(7) 1.0007(6) 0.086(6) Uani 1 1 d . . .
H341 H 0.4735 1.2370 0.9964 0.103 Uiso 1 1 calc R . .
H342 H 0.5714 1.2422 0.9701 0.103 Uiso 1 1 calc R . .
C35 C 0.5681(10) 1.2335(6) 1.0654(5) 0.054(3) Uani 1 1 d . . .
C36 C 0.5284(13) 1.2888(10) 1.0997(7) 0.087(6) Uani 1 1 d . . .
H36 H 0.4760 1.3110 1.0854 0.104 Uiso 1 1 calc R . .
C37 C 0.5660(18) 1.3123(13) 1.1565(8) 0.111(8) Uani 1 1 d . . .
H37 H 0.5437 1.3537 1.1778 0.133 Uiso 1 1 calc R . .
C38 C 0.6363(15) 1.2724(11) 1.1792(7) 0.093(6) Uani 1 1 d . . .
H38 H 0.6571 1.2834 1.2192 0.112 Uiso 1 1 calc R . .
C39 C 0.6769(13) 1.2181(10) 1.1471(8) 0.086(5) Uani 1 1 d . . .
H39 H 0.7278 1.1949 1.1629 0.103 Uiso 1 1 calc R . .
C40 C 0.6419(11) 1.1965(8) 1.0892(6) 0.061(3) Uani 1 1 d . . .
H40 H 0.6681 1.1576 1.0668 0.073 Uiso 1 1 calc R . .
C41 C 0.9320(9) 1.0084(9) 0.9038(6) 0.064(4) Uani 1 1 d . . .
H411 H 0.9666 0.9720 0.8812 0.077 Uiso 1 1 calc R . .
H412 H 0.9536 1.0119 0.9460 0.077 Uiso 1 1 calc R . .
H413 H 0.9375 1.0564 0.8837 0.077 Uiso 1 1 calc R . .
C42 C 0.7564(13) 1.0517(8) 0.9487(5) 0.067(4) Uani 1 1 d . . .
H421 H 0.6940 1.0390 0.9499 0.080 Uiso 1 1 calc R . .
H422 H 0.7638 1.0995 0.9288 0.080 Uiso 1 1 calc R . .
H423 H 0.7795 1.0539 0.9905 0.080 Uiso 1 1 calc R . .
C43 C 0.8185(9) 0.8993(7) 0.9562(5) 0.049(3) Uani 1 1 d . . .
C44 C 0.7691(11) 0.8946(9) 1.0106(6) 0.068(4) Uani 1 1 d . . .
H44 H 0.7314 0.9337 1.0222 0.081 Uiso 1 1 calc R . .
C45 C 0.7760(13) 0.8312(11) 1.0479(6) 0.079(5) Uani 1 1 d . . .
H45 H 0.7421 0.8278 1.0842 0.095 Uiso 1 1 calc R . .
C46 C 0.8317(13) 0.7740(9) 1.0320(7) 0.079(5) Uani 1 1 d . . .
H46 H 0.8371 0.7331 1.0586 0.094 Uiso 1 1 calc R . .
C47 C 0.8792(11) 0.7755(9) 0.9783(6) 0.067(4) Uani 1 1 d . . .
H47 H 0.9158 0.7355 0.9673 0.080 Uiso 1 1 calc R . .
C48 C 0.8725(11) 0.8386(9) 0.9395(6) 0.066(4) Uani 1 1 d . . .
H48 H 0.9045 0.8401 0.9022 0.079 Uiso 1 1 calc R . .
C49 C 0.6012(9) 1.1505(8) 0.7501(5) 0.056(3) Uani 1 1 d . . .
H491 H 0.6234 1.1687 0.7894 0.068 Uiso 1 1 calc R . .
H492 H 0.5861 1.1921 0.7237 0.068 Uiso 1 1 calc R . .
H493 H 0.6464 1.1206 0.7302 0.068 Uiso 1 1 calc R . .
C50 C 0.4095(9) 1.1561(8) 0.7836(5) 0.055(3) Uani 1 1 d . . .
H501 H 0.3567 1.1267 0.7910 0.066 Uiso 1 1 calc R . .
H502 H 0.3988 1.1902 0.7497 0.066 Uiso 1 1 calc R . .
H503 H 0.4241 1.1838 0.8207 0.066 Uiso 1 1 calc R . .
C51 C 0.4683(8) 1.0645(6) 0.6853(4) 0.044(2) Uani 1 1 d . . .
C52 C 0.3889(10) 1.0246(9) 0.6781(6) 0.066(4) Uani 1 1 d . . .
H52 H 0.3550 1.0127 0.7133 0.079 Uiso 1 1 calc R . .
C53 C 0.3599(12) 1.0026(11) 0.6203(6) 0.080(4) Uani 1 1 d . . .
H53 H 0.3069 0.9757 0.6168 0.096 Uiso 1 1 calc R . .
C54 C 0.4080(14) 1.0198(10) 0.5669(6) 0.083(5) Uani 1 1 d . . .
H54 H 0.3873 1.0056 0.5276 0.099 Uiso 1 1 calc R . .
C55 C 0.4867(14) 1.0584(12) 0.5733(6) 0.086(5) Uani 1 1 d . . .
H55 H 0.5205 1.0696 0.5379 0.103 Uiso 1 1 calc R . .
C56 C 0.5171(12) 1.0811(9) 0.6322(6) 0.071(4) Uani 1 1 d . . .
H56 H 0.5705 1.1075 0.6356 0.085 Uiso 1 1 calc R . .

loop_
_atom_site_aniso_label
_atom_site_aniso_U_11
_atom_site_aniso_U_22
_atom_site_aniso_U_33
_atom_site_aniso_U_23
_atom_site_aniso_U_13
_atom_site_aniso_U_12
Re1 0.04057(19) 0.03224(17) 0.02794(15) 0.00060(11) 0.00031(14) -0.00076(17)
Re2 0.0414(2) 0.03323(18) 0.03229(16) -0.00232(13) 0.00206(14) -0.00112(16)
P1 0.0488(15) 0.0415(13) 0.0340(11) 0.0006(9) -0.0070(9) -0.0021(12)
P2 0.0424(15) 0.0396(14) 0.0404(12) 0.0015(9) 0.0006(10) 0.0064(11)
S1 0.071(2) 0.0548(18) 0.0393(12) -0.0158(11) -0.0053(12) -0.0068(15)
S2 0.082(2) 0.0337(14) 0.0609(16) 0.0070(11) 0.0150(15) -0.0042(15)
O1 0.039(4) 0.041(4) 0.053(4) -0.004(3) 0.004(3) 0.014(3)
O2 0.030(3) 0.068(6) 0.048(4) -0.006(3) 0.007(3) -0.010(3)
O3 0.043(3) 0.029(3) 0.038(3) 0.000(2) -0.001(2) -0.008(3)
O4 0.092(6) 0.077(6) 0.022(3) -0.002(3) 0.001(3) -0.011(6)
O5 0.098(7) 0.049(5) 0.047(4) -0.005(3) -0.013(4) -0.011(5)
O6 0.076(6) 0.048(5) 0.043(4) 0.002(3) -0.003(4) -0.014(4)
O7 0.137(10) 0.049(5) 0.046(4) 0.011(3) 0.035(6) 0.005(6)
O8 0.097(7) 0.040(4) 0.046(4) 0.002(3) -0.002(4) -0.003(5)
O9 0.092(6) 0.036(4) 0.043(4) -0.005(3) 0.004(4) 0.007(5)
N1 0.047(5) 0.030(4) 0.041(4) -0.003(3) -0.010(3) -0.009(4)
N2 0.050(5) 0.042(4) 0.023(3) -0.002(3) 0.001(3) -0.007(4)
N3 0.055(5) 0.036(4) 0.031(4) -0.001(3) 0.002(3) -0.006(4)
N4 0.056(5) 0.030(4) 0.037(4) 0.001(3) -0.002(3) 0.013(4)
N5 0.054(5) 0.034(4) 0.039(4) -0.001(3) 0.010(4) 0.004(4)
N6 0.052(5) 0.037(4) 0.030(3) -0.004(3) 0.004(3) 0.004(4)
C1 0.058(7) 0.053(6) 0.042(5) -0.003(4) -0.012(5) -0.011(6)
C2 0.066(7) 0.036(5) 0.061(6) -0.009(4) 0.001(6) -0.013(6)
C3 0.053(6) 0.030(4) 0.030(4) -0.004(3) -0.001(4) 0.006(4)
C4 0.059(7) 0.045(5) 0.032(4) 0.001(4) 0.006(4) 0.000(5)
C5 0.059(6) 0.041(5) 0.037(4) 0.002(4) 0.017(4) -0.002(5)
C6 0.060(7) 0.056(7) 0.058(6) -0.014(6) 0.022(5) -0.004(6)
C7 0.048(6) 0.060(7) 0.054(6) 0.002(5) 0.011(4) 0.013(6)
C8 0.058(7) 0.047(7) 0.063(7) 0.002(5) 0.008(5) -0.006(6)
C9 0.063(9) 0.053(8) 0.102(11) -0.005(8) 0.019(8) 0.004(7)
C10 0.057(8) 0.084(12) 0.098(11) -0.035(9) -0.010(8) 0.010(8)
C11 0.093(13) 0.091(14) 0.084(10) 0.018(9) -0.003(9) 0.023(11)
C12 0.083(10) 0.084(11) 0.073(8) 0.015(8) 0.010(7) -0.003(10)
C13 0.043(6) 0.048(6) 0.041(5) 0.000(4) -0.002(4) -0.010(5)
C14 0.22(3) 0.044(8) 0.058(8) 0.014(6) -0.041(11) -0.041(12)
C15 0.084(9) 0.030(5) 0.057(6) 0.000(4) -0.004(6) -0.020(6)
C16 0.084(11) 0.066(10) 0.086(10) 0.001(7) 0.012(8) 0.029(9)
C17 0.081(11) 0.106(15) 0.063(9) 0.015(8) 0.006(7) -0.005(11)
C18 0.091(13) 0.066(10) 0.101(12) 0.033(9) -0.006(10) -0.004(10)
C19 0.125(19) 0.104(16) 0.091(12) -0.012(10) 0.006(11) 0.047(14)
C20 0.076(10) 0.105(14) 0.060(8) -0.005(8) 0.006(7) 0.000(10)
C21 0.060(7) 0.034(5) 0.050(5) -0.009(4) -0.005(5) 0.009(5)
C22 0.093(10) 0.025(5) 0.058(6) -0.006(4) 0.006(6) -0.002(6)
C23 0.054(6) 0.027(5) 0.039(5) -0.004(3) 0.000(4) 0.000(4)
C24 0.074(8) 0.045(6) 0.031(4) 0.005(4) 0.008(5) -0.007(6)
C25 0.078(8) 0.041(5) 0.023(4) -0.003(3) 0.010(4) -0.005(5)
C26 0.054(7) 0.093(11) 0.053(6) -0.012(7) 0.012(5) -0.017(8)
C27 0.057(7) 0.073(10) 0.066(7) 0.010(6) 0.001(6) 0.013(7)
C28 0.074(10) 0.061(9) 0.080(9) -0.007(7) 0.015(7) 0.012(8)
C29 0.13(2) 0.11(2) 0.17(2) -0.009(17) 0.093(19) 0.013(17)
C30 0.18(4) 0.12(3) 0.30(5) 0.04(3) 0.09(4) 0.10(3)
C31 0.17(4) 0.23(5) 0.31(5) 0.13(5) 0.00(4) 0.13(4)
C32 0.14(2) 0.21(4) 0.14(2) 0.06(2) -0.014(18) 0.09(3)
C33 0.053(6) 0.031(5) 0.041(5) 0.000(3) -0.001(4) 0.008(5)
C34 0.156(17) 0.037(6) 0.064(8) -0.012(5) -0.048(10) 0.021(9)
C35 0.075(8) 0.031(5) 0.056(6) -0.008(4) -0.012(6) 0.001(6)
C36 0.087(11) 0.080(11) 0.095(10) -0.037(8) -0.039(9) 0.038(10)
C37 0.16(2) 0.102(15) 0.075(10) -0.035(10) -0.016(12) 0.033(14)
C38 0.127(17) 0.082(12) 0.069(9) -0.024(8) -0.031(9) 0.041(12)
C39 0.092(12) 0.075(11) 0.090(10) -0.013(8) -0.038(9) 0.015(10)
C40 0.080(9) 0.046(7) 0.056(7) -0.002(5) 0.010(6) 0.011(7)
C41 0.058(7) 0.068(9) 0.065(7) 0.029(6) -0.016(5) -0.014(7)
C42 0.111(11) 0.054(7) 0.035(5) -0.007(4) -0.008(6) 0.018(9)
C43 0.061(7) 0.049(6) 0.036(5) -0.002(4) -0.009(4) 0.000(6)
C44 0.079(10) 0.073(9) 0.051(6) 0.019(6) 0.001(6) 0.000(8)
C45 0.101(13) 0.087(12) 0.050(7) 0.021(6) 0.012(7) -0.013(10)
C46 0.118(14) 0.053(8) 0.066(8) 0.026(6) -0.032(9) -0.006(9)
C47 0.077(10) 0.056(8) 0.067(8) 0.009(6) -0.015(7) 0.002(7)
C48 0.093(11) 0.059(8) 0.044(6) 0.002(5) -0.012(6) -0.011(8)
C49 0.059(7) 0.052(7) 0.058(7) 0.012(5) -0.006(5) -0.006(6)
C50 0.054(7) 0.058(8) 0.054(6) -0.003(5) -0.007(5) 0.020(6)
C51 0.039(5) 0.045(6) 0.047(5) 0.000(4) -0.005(4) 0.018(5)
C52 0.067(8) 0.077(10) 0.054(7) -0.002(6) -0.011(5) -0.003(7)
C53 0.094(11) 0.078(11) 0.067(8) 0.000(7) -0.034(7) 0.001(10)
C54 0.119(14) 0.082(11) 0.048(7) -0.010(7) -0.017(7) 0.018(11)
C55 0.109(13) 0.109(14) 0.039(6) -0.005(7) 0.007(7) 0.013(12)
C56 0.081(10) 0.078(10) 0.054(7) 0.003(6) 0.014(7) 0.002(9)

loop_
_atom_type_symbol
_atom_type_description
_atom_type_scat_dispersion_real
_atom_type_scat_dispersion_imag
_atom_type_scat_source
Re Re -1.0185 7.2310 'International Tables Vol C Tables 4.2.6.8 and 6.1.1.4'
C C 0.0033 0.0016 'International Tables Vol C Tables 4.2.6.8 and 6.1.1.4'
H H 0.0000 0.0000 'International Tables Vol C Tables 4.2.6.8 and 6.1.1.4'
S S 0.1246 0.1234 'International Tables Vol C Tables 4.2.6.8 and 6.1.1.4'
P P 0.1023 0.0942 'International Tables Vol C Tables 4.2.6.8 and 6.1.1.4'
O O 0.0106 0.0060 'International Tables Vol C Tables 4.2.6.8 and 6.1.1.4'
N N 0.0061 0.0033 'International Tables Vol C Tables 4.2.6.8 and 6.1.1.4'

loop_
_geom_angle_atom_site_label_1
_geom_angle_atom_site_label_2
_geom_angle_atom_site_label_3
_geom_angle
_geom_angle_site_symmetry_1
_geom_angle_site_symmetry_3
_geom_angle_publ_flag
O1 Re1 O3 165.7(3) . . ?
O1 Re1 N3 97.9(4) . . ?
O3 Re1 N3 95.6(3) . . ?
O1 Re1 N2 103.8(3) . . ?
O3 Re1 N2 83.8(3) . . ?
N3 Re1 N2 77.2(3) . . ?
O1 Re1 N4 82.7(3) . . ?
O3 Re1 N4 84.5(3) . . ?
N3 Re1 N4 171.8(3) . . ?
N2 Re1 N4 94.8(3) . . ?
O1 Re1 P1 86.7(3) . . ?
O3 Re1 P1 86.37(19) . . ?
N3 Re1 P1 99.9(2) . . ?
N2 Re1 P1 169.3(3) . . ?
N4 Re1 P1 88.3(2) . . ?
O2 Re2 O3 166.7(3) . . ?
O2 Re2 N6 97.6(4) . . ?
O3 Re2 N6 95.0(3) . . ?
O2 Re2 N5 103.5(4) . . ?
O3 Re2 N5 83.4(3) . . ?
N6 Re2 N5 77.4(3) . . ?
O2 Re2 N1 83.5(3) . . ?
O3 Re2 N1 84.7(3) . . ?
N6 Re2 N1 171.1(3) . . ?
N5 Re2 N1 93.7(3) . . ?
O2 Re2 P2 86.9(3) . . ?
O3 Re2 P2 86.8(2) . . ?
N6 Re2 P2 100.2(3) . . ?
N5 Re2 P2 169.6(3) . . ?
N1 Re2 P2 88.7(2) . . ?
C41 P1 C42 106.7(8) . . ?
C41 P1 C43 102.3(6) . . ?
C42 P1 C43 104.2(6) . . ?
C41 P1 Re1 114.8(4) . . ?
C42 P1 Re1 115.0(5) . . ?
C43 P1 Re1 112.6(4) . . ?
C49 P2 C51 104.3(6) . . ?
C49 P2 C50 108.6(7) . . ?
C51 P2 C50 100.0(5) . . ?
C49 P2 Re2 114.5(4) . . ?
C51 P2 Re2 113.8(4) . . ?
C50 P2 Re2 114.2(4) . . ?
C2 S1 C3 89.2(5) . . ?
C22 S2 C23 89.7(5) . . ?
Re2 O3 Re1 138.3(4) . . ?
C13 O6 C14 115.9(9) . . ?
C33 O9 C34 115.4(9) . . ?
C3 N1 C1 110.5(8) . . ?
C3 N1 Re2 129.8(6) . . ?
C1 N1 Re2 118.6(7) . . ?
C4 N2 C3 120.0(8) . . ?
C4 N2 Re1 115.2(7) . . ?
C3 N2 Re1 124.7(6) . . ?
C13 N3 C5 120.2(8) . . ?
C13 N3 Re1 126.6(6) . . ?
C5 N3 Re1 112.7(6) . . ?
C23 N4 C21 108.4(9) . . ?
C23 N4 Re1 130.4(6) . . ?
C21 N4 Re1 120.8(7) . . ?
C23 N5 C24 121.1(9) . . ?
C23 N5 Re2 123.7(6) . . ?
C24 N5 Re2 114.8(7) . . ?
C33 N6 C25 120.6(7) . . ?
C33 N6 Re2 125.5(6) . . ?
C25 N6 Re2 113.7(6) . . ?
C2 C1 N1 115.7(12) . . ?
C2 C1 H1 122.2 . . ?
N1 C1 H1 122.1 . . ?
C1 C2 S1 110.7(10) . . ?
C1 C2 H2 124.6 . . ?
S1 C2 H2 124.6 . . ?
N1 C3 N2 122.3(7) . . ?
N1 C3 S1 113.9(8) . . ?
N2 C3 S1 123.5(7) . . ?
O4 C4 N2 123.9(10) . . ?
O4 C4 C5 122.8(9) . . ?
N2 C4 C5 113.3(8) . . ?
N3 C5 C4 109.3(8) . . ?
N3 C5 C6 112.9(10) . . ?
C4 C5 C6 108.4(9) . . ?
N3 C5 H5 108.7 . . ?
C4 C5 H5 108.7 . . ?
C6 C5 H5 108.7 . . ?
C7 C6 C5 115.5(10) . . ?
C7 C6 H61 108.4 . . ?
C5 C6 H61 108.4 . . ?
C7 C6 H62 108.4 . . ?
C5 C6 H62 108.4 . . ?
H61 C6 H62 107.5 . . ?
C12 C7 C8 119.4(14) . . ?
C12 C7 C6 120.6(14) . . ?
C8 C7 C6 120.0(12) . . ?
C7 C8 C9 119.5(14) . . ?
C7 C8 H8 120.2 . . ?
C9 C8 H8 120.2 . . ?
C10 C9 C8 120.6(16) . . ?
C10 C9 H9 119.7 . . ?
C8 C9 H9 119.7 . . ?
C9 C10 C11 120.8(17) . . ?
C9 C10 H10 119.6 . . ?
C11 C10 H10 119.6 . . ?
C12 C11 C10 117.8(16) . . ?
C12 C11 H11 121.1 . . ?
C10 C11 H11 121.1 . . ?
C7 C12 C11 121.9(16) . . ?
C7 C12 H12 119.1 . . ?
C11 C12 H12 119.1 . . ?
O5 C13 N3 126.4(10) . . ?
O5 C13 O6 120.1(11) . . ?
N3 C13 O6 113.3(8) . . ?
O6 C14 C15 108.0(10) . . ?
O6 C14 H141 110.1 . . ?
C15 C14 H141 110.1 . . ?
O6 C14 H142 110.1 . . ?
C15 C14 H142 110.1 . . ?
H141 C14 H142 108.4 . . ?
C20 C15 C16 118.4(13) . . ?
C20 C15 C14 120.0(15) . . ?
C16 C15 C14 121.5(16) . . ?
C17 C16 C15 120.3(15) . . ?
C17 C16 H16 119.9 . . ?
C15 C16 H16 119.9 . . ?
C18 C17 C16 120.6(15) . . ?
C18 C17 H17 119.7 . . ?
C16 C17 H17 119.7 . . ?
C17 C18 C19 120.4(16) . . ?
C17 C18 H18 119.8 . . ?
C19 C18 H18 119.8 . . ?
C18 C19 C20 119.1(18) . . ?
C18 C19 H19 120.5 . . ?
C20 C19 H19 120.5 . . ?
C15 C20 C19 121.1(14) . . ?
C15 C20 H20 119.5 . . ?
C19 C20 H20 119.5 . . ?
C22 C21 N4 117.5(11) . . ?
C22 C21 H21 121.2 . . ?
N4 C21 H21 121.2 . . ?
C21 C22 S2 110.5(9) . . ?
C21 C22 H22 124.7 . . ?
S2 C22 H22 124.7 . . ?
N4 C23 N5 122.3(9) . . ?
N4 C23 S2 113.8(7) . . ?
N5 C23 S2 123.9(8) . . ?
O7 C24 N5 124.0(11) . . ?
O7 C24 C25 122.1(9) . . ?
N5 C24 C25 113.9(8) . . ?
N6 C25 C24 109.0(7) . . ?
N6 C25 C26 113.5(10) . . ?
C24 C25 C26 108.6(11) . . ?
N6 C25 H25 108.5 . . ?
C24 C25 H25 108.5 . . ?
C26 C25 H25 108.5 . . ?
C27 C26 C25 114.3(13) . . ?
C27 C26 H231 108.7 . . ?
C25 C26 H231 108.7 . . ?
C27 C26 H232 108.7 . . ?
C25 C26 H232 108.7 . . ?
H231 C26 H232 107.6 . . ?
C28 C27 C32 116(2) . . ?
C28 C27 C26 119.8(13) . . ?
C32 C27 C26 123.9(19) . . ?
C29 C28 C27 123(2) . . ?
C29 C28 H28 118.3 . . ?
C27 C28 H28 118.3 . . ?
C28 C29 C30 121(3) . . ?
C28 C29 H29 119.7 . . ?
C30 C29 H29 119.7 . . ?
C29 C30 C31 120(3) . . ?
C29 C30 H30 120.0 . . ?
C31 C30 H30 120.1 . . ?
C32 C31 C30 118(3) . . ?
C32 C31 H31 121.0 . . ?
C30 C31 H31 121.0 . . ?
C31 C32 C27 122(3) . . ?
C31 C32 H32 119.1 . . ?
C27 C32 H32 119.1 . . ?
O8 C33 N6 126.5(9) . . ?
O8 C33 O9 119.9(10) . . ?
N6 C33 O9 113.6(8) . . ?
O9 C34 C35 110.2(10) . . ?
O9 C34 H341 109.6 . . ?
C35 C34 H341 109.6 . . ?
O9 C34 H342 109.6 . . ?
C35 C34 H342 109.6 . . ?
H341 C34 H342 108.1 . . ?
C36 C35 C40 119.6(12) . . ?
C36 C35 C34 118.9(13) . . ?
C40 C35 C34 121.3(12) . . ?
C35 C36 C37 120.5(16) . . ?
C35 C36 H36 119.8 . . ?
C37 C36 H36 119.8 . . ?
C38 C37 C36 117.5(17) . . ?
C38 C37 H37 121.2 . . ?
C36 C37 H37 121.2 . . ?
C39 C38 C37 123.3(16) . . ?
C39 C38 H38 118.4 . . ?
C37 C38 H38 118.4 . . ?
C38 C39 C40 119.1(16) . . ?
C38 C39 H39 120.5 . . ?
C40 C39 H39 120.5 . . ?
C35 C40 C39 119.5(13) . . ?
C35 C40 H40 120.2 . . ?
C39 C40 H40 120.2 . . ?
P1 C41 H411 109.5 . . ?
P1 C41 H412 109.5 . . ?
H411 C41 H412 109.5 . . ?
P1 C41 H413 109.5 . . ?
H411 C41 H413 109.5 . . ?
H412 C41 H413 109.5 . . ?
P1 C42 H421 109.5 . . ?
P1 C42 H422 109.5 . . ?
H421 C42 H422 109.5 . . ?
P1 C42 H423 109.5 . . ?
H421 C42 H423 109.5 . . ?
H422 C42 H423 109.5 . . ?
C44 C43 C48 118.4(12) . . ?
C44 C43 P1 123.5(10) . . ?
C48 C43 P1 118.0(9) . . ?
C43 C44 C45 119.6(15) . . ?
C43 C44 H44 120.2 . . ?
C45 C44 H44 120.2 . . ?
C46 C45 C44 120.9(13) . . ?
C46 C45 H45 119.5 . . ?
C44 C45 H45 119.5 . . ?
C47 C46 C45 121.3(13) . . ?
C47 C46 H46 119.3 . . ?
C45 C46 H46 119.3 . . ?
C46 C47 C48 118.7(15) . . ?
C46 C47 H47 120.7 . . ?
C48 C47 H47 120.7 . . ?
C43 C48 C47 120.9(13) . . ?
C43 C48 H48 119.5 . . ?
C47 C48 H48 119.5 . . ?
P2 C49 H491 109.5 . . ?
P2 C49 H492 109.5 . . ?
H491 C49 H492 109.5 . . ?
P2 C49 H493 109.5 . . ?
H491 C49 H493 109.5 . . ?
H492 C49 H493 109.5 . . ?
P2 C50 H501 109.5 . . ?
P2 C50 H502 109.5 . . ?
H501 C50 H502 109.5 . . ?
P2 C50 H503 109.5 . . ?
H501 C50 H503 109.5 . . ?
H502 C50 H503 109.5 . . ?
C56 C51 C52 118.0(11) . . ?
C56 C51 P2 122.7(10) . . ?
C52 C51 P2 119.3(9) . . ?
C53 C52 C51 121.0(14) . . ?
C53 C52 H52 119.5 . . ?
C51 C52 H52 119.5 . . ?
C52 C53 C54 121.2(17) . . ?
C52 C53 H53 119.4 . . ?
C54 C53 H53 119.4 . . ?
C55 C54 C53 118.4(13) . . ?
C55 C54 H54 120.8 . . ?
C53 C54 H54 120.8 . . ?
C54 C55 C56 120.9(15) . . ?
C54 C55 H55 119.5 . . ?
C56 C55 H55 119.5 . . ?
C51 C56 C55 120.4(16) . . ?
C51 C56 H56 119.8 . . ?
C55 C56 H56 119.8 . . ?

loop_
_geom_bond_atom_site_label_1
_geom_bond_atom_site_label_2
_geom_bond_distance
_geom_bond_site_symmetry_2
_geom_bond_publ_flag
Re1 O1 1.690(7) . ?
Re1 O3 1.925(7) . ?
Re1 N3 2.028(8) . ?
Re1 N2 2.075(7) . ?
Re1 N4 2.280(9) . ?
Re1 P1 2.462(2) . ?
Re2 O2 1.684(7) . ?
Re2 O3 1.897(7) . ?
Re2 N6 2.025(7) . ?
Re2 N5 2.078(9) . ?
Re2 N1 2.282(8) . ?
Re2 P2 2.464(3) . ?
P1 C41 1.791(13) . ?
P1 C42 1.822(13) . ?
P1 C43 1.824(12) . ?
P2 C49 1.805(13) . ?
P2 C51 1.827(10) . ?
P2 C50 1.834(12) . ?
S1 C2 1.720(14) . ?
S1 C3 1.727(9) . ?
S2 C22 1.705(14) . ?
S2 C23 1.728(11) . ?
O4 C4 1.233(12) . ?
O5 C13 1.223(12) . ?
O6 C13 1.377(13) . ?
O6 C14 1.430(17) . ?
O7 C24 1.231(13) . ?
O8 C33 1.210(13) . ?
O9 C33 1.358(12) . ?
O9 C34 1.434(14) . ?
N1 C3 1.323(13) . ?
N1 C1 1.379(14) . ?
N2 C4 1.376(12) . ?
N2 C3 1.380(14) . ?
N3 C13 1.340(14) . ?
N3 C5 1.472(12) . ?
N4 C23 1.344(13) . ?
N4 C21 1.387(13) . ?
N5 C23 1.357(14) . ?
N5 C24 1.375(12) . ?
N6 C33 1.340(13) . ?
N6 C25 1.481(12) . ?
C1 C2 1.332(15) . ?
C1 H1 0.9300 . ?
C2 H2 0.9300 . ?
C4 C5 1.511(16) . ?
C5 C6 1.539(17) . ?
C5 H5 0.9800 . ?
C6 C7 1.514(19) . ?
C6 H61 0.9700 . ?
C6 H62 0.9700 . ?
C7 C12 1.36(2) . ?
C7 C8 1.380(18) . ?
C8 C9 1.38(2) . ?
C8 H8 0.9300 . ?
C9 C10 1.36(2) . ?
C9 H9 0.9300 . ?
C10 C11 1.39(3) . ?
C10 H10 0.9300 . ?
C11 C12 1.39(3) . ?
C11 H11 0.9300 . ?
C12 H12 0.9300 . ?
C14 C15 1.507(17) . ?
C14 H141 0.9700 . ?
C14 H142 0.9700 . ?
C15 C20 1.35(2) . ?
C15 C16 1.379(19) . ?
C16 C17 1.37(2) . ?
C16 H16 0.9300 . ?
C17 C18 1.35(3) . ?
C17 H17 0.9300 . ?
C18 C19 1.35(3) . ?
C18 H18 0.9300 . ?
C19 C20 1.40(3) . ?
C19 H19 0.9300 . ?
C20 H20 0.9300 . ?
C21 C22 1.317(17) . ?
C21 H21 0.9300 . ?
C22 H22 0.9300 . ?
C24 C25 1.519(16) . ?
C25 C26 1.541(17) . ?
C25 H25 0.9800 . ?
C26 C27 1.48(2) . ?
C26 H231 0.9700 . ?
C26 H232 0.9700 . ?
C27 C28 1.37(2) . ?
C27 C32 1.39(3) . ?
C28 C29 1.32(3) . ?
C28 H28 0.9300 . ?
C29 C30 1.33(5) . ?
C29 H29 0.9300 . ?
C30 C31 1.42(5) . ?
C30 H30 0.9300 . ?
C31 C32 1.35(6) . ?
C31 H31 0.9300 . ?
C32 H32 0.9300 . ?
C34 C35 1.503(16) . ?
C34 H341 0.9700 . ?
C34 H342 0.9700 . ?
C35 C36 1.366(18) . ?
C35 C40 1.38(2) . ?
C36 C37 1.40(2) . ?
C36 H36 0.9300 . ?
C37 C38 1.36(3) . ?
C37 H37 0.9300 . ?
C38 C39 1.33(2) . ?
C38 H38 0.9300 . ?
C39 C40 1.397(19) . ?
C39 H39 0.9300 . ?
C40 H40 0.9300 . ?
C41 H411 0.9600 . ?
C41 H412 0.9600 . ?
C41 H413 0.9600 . ?
C42 H421 0.9600 . ?
C42 H422 0.9600 . ?
C42 H423 0.9600 . ?
C43 C44 1.379(17) . ?
C43 C48 1.40(2) . ?
C44 C45 1.39(2) . ?
C44 H44 0.9300 . ?
C45 C46 1.36(3) . ?
C45 H45 0.9300 . ?
C46 C47 1.35(2) . ?
C46 H46 0.9300 . ?
C47 C48 1.402(19) . ?
C47 H47 0.9300 . ?
C48 H48 0.9300 . ?
C49 H491 0.9600 . ?
C49 H492 0.9600 . ?
C49 H493 0.9600 . ?
C50 H501 0.9600 . ?
C50 H502 0.9600 . ?
C50 H503 0.9600 . ?
C51 C56 1.382(17) . ?
C51 C52 1.39(2) . ?
C52 C53 1.368(17) . ?
C52 H52 0.9300 . ?
C53 C54 1.38(2) . ?
C53 H53 0.9300 . ?
C54 C55 1.37(3) . ?
C54 H54 0.9300 . ?
C55 C56 1.40(2) . ?
C55 H55 0.9300 . ?
C56 H56 0.9300 . ?
